data_4501881
loop_
_publ_author_name
'Laurila, Elina'
'Oresmaa, Larisa'
'Niskanen, Mika'
'Hirva, Pipsa'
'Haukka, Matti'

_publ_section_title
;
 Metal&#x2212;Metal Interactions in Stacked Mononuclear and Dinuclear
 Rhodium 2,2&#x2032;-Biimidazole Carbonyl Complexes
;
_journal_issue 8
_journal_name_full 'Crystal Growth &amp; Design'
_journal_page_first 3775
_journal_paper_doi 10.1021/cg100606f
_journal_volume 10
_journal_year 2010
_chemical_formula_moiety 'C8 H6 N4 O2 Rh, B F4'
_chemical_formula_sum 'C8 H6 B F4 N4 O2 Rh'
_chemical_formula_weight 379.89
_chemical_name_systematic
; 
 ? 
;
_space_group_IT_number 61
_symmetry_cell_setting orthorhombic
_symmetry_space_group_name_Hall '-P 2ac 2ab'
_symmetry_space_group_name_H-M 'P b c a'
_atom_sites_solution_hydrogens geom
_atom_sites_solution_primary direct
_atom_sites_solution_secondary difmap
_audit_creation_method SHELXL-97
_cell_angle_alpha 90.00
_cell_angle_beta 90.00
_cell_angle_gamma 90.00
_cell_formula_units_Z 8
_cell_length_a 17.9281(5)
_cell_length_b 6.5784(2)
_cell_length_c 20.1763(5)
_cell_measurement_reflns_used 4977
_cell_measurement_temperature 220(2)
_cell_measurement_theta_max 29.13
_cell_measurement_theta_min 2.32
_cell_volume 2379.56(11)
_computing_cell_refinement 'SAINT (Bruker AXS, 2009)'
_computing_data_collection 'APEX2 (Bruker AXS, 2009)'
_computing_data_reduction 'SAINT (Bruker AXS, 2009)'
_computing_molecular_graphics 'Diamond v.3.2c (Brandenburg, 2009)'
_computing_publication_material 'SHELXL-97 (Sheldrick, 2008)'
_computing_structure_refinement 'SHELXL-97 (Sheldrick, 2008)'
_computing_structure_solution 'SIR97 (Altomare et al., 1997)'
_diffrn_ambient_temperature 220(2)
_diffrn_detector_area_resol_mean 16
_diffrn_measured_fraction_theta_full 0.997
_diffrn_measured_fraction_theta_max 0.997
_diffrn_measurement_device '62mm x 62mm CCD camera on three-circle goniostat'
_diffrn_measurement_device_type 'Bruker SMART APEX II CCD'
_diffrn_measurement_method '\f scans and \w scans'
_diffrn_radiation_monochromator 'flat graphite crystal'
_diffrn_radiation_source 'fine-focus sealed tube'
_diffrn_radiation_type MoK\a
_diffrn_radiation_wavelength 0.71073
_diffrn_reflns_av_R_equivalents 0.0427
_diffrn_reflns_av_sigmaI/netI 0.0368
_diffrn_reflns_limit_h_max 29
_diffrn_reflns_limit_h_min -25
_diffrn_reflns_limit_k_max 10
_diffrn_reflns_limit_k_min -10
_diffrn_reflns_limit_l_max 32
_diffrn_reflns_limit_l_min -32
_diffrn_reflns_number 26488
_diffrn_reflns_theta_full 35.32
_diffrn_reflns_theta_max 35.32
_diffrn_reflns_theta_min 2.02
_exptl_absorpt_coefficient_mu 1.493
_exptl_absorpt_correction_T_max 0.9144
_exptl_absorpt_correction_T_min 0.8015
_exptl_absorpt_correction_type multi-scan
_exptl_absorpt_process_details 'SADABS (Sheldrick, 2008)'
_exptl_crystal_colour 'metallic brownish'
_exptl_crystal_density_diffrn 2.121
_exptl_crystal_density_method 'not measured'
_exptl_crystal_description needle
_exptl_crystal_F_000 1472
_exptl_crystal_size_max 0.16
_exptl_crystal_size_mid 0.07
_exptl_crystal_size_min 0.06
_refine_diff_density_max 1.071
_refine_diff_density_min -0.855
_refine_diff_density_rms 0.096
_refine_ls_extinction_method none
_refine_ls_goodness_of_fit_ref 1.014
_refine_ls_hydrogen_treatment constr
_refine_ls_matrix_type full
_refine_ls_number_parameters 181
_refine_ls_number_reflns 5353
_refine_ls_number_restraints 0
_refine_ls_restrained_S_all 1.014
_refine_ls_R_factor_all 0.0734
_refine_ls_R_factor_gt 0.0357
_refine_ls_shift/su_max 0.003
_refine_ls_shift/su_mean 0.000
_refine_ls_structure_factor_coef Fsqd
_refine_ls_weighting_details 'calc w=1/[\s^2^(Fo^2^)+(0.0296P)^2^+0.9792P] where P=(Fo^2^+2Fc^2^)/3'
_refine_ls_weighting_scheme calc
_refine_ls_wR_factor_gt 0.0682
_refine_ls_wR_factor_ref 0.0805
_reflns_number_gt 3384
_reflns_number_total 5353
_reflns_threshold_expression >2sigma(I)
_cod_data_source_file cg100606f_si_002.cif
_cod_data_source_block 3B
_cod_database_code 4501881

loop_
_symmetry_equiv_pos_as_xyz
'x, y, z'
'-x+1/2, -y, z+1/2'
'x+1/2, -y+1/2, -z'
'-x, y+1/2, -z+1/2'
'-x, -y, -z'
'x-1/2, y, -z-1/2'
'-x-1/2, y-1/2, z'
'x, -y-1/2, z-1/2'

loop_
_atom_site_label
_atom_site_type_symbol
_atom_site_fract_x
_atom_site_fract_y
_atom_site_fract_z
_atom_site_U_iso_or_equiv
_atom_site_adp_type
_atom_site_occupancy
_atom_site_symmetry_multiplicity
_atom_site_calc_flag
_atom_site_refinement_flags
Rh1 Rh 0.739790(9) 0.12945(3) 0.032352(8) 0.02738(5) Uani 1 1 d .
F1 F 0.96336(13) 0.2071(3) 0.38844(9) 0.0856(7) Uani 1 1 d .
F2 F 0.89424(11) 0.2634(3) 0.29694(9) 0.0718(6) Uani 1 1 d .
F3 F 0.87492(13) -0.0126(4) 0.35869(10) 0.0962(8) Uani 1 1 d .
F4 F 0.97691(11) 0.0155(4) 0.29726(11) 0.0871(7) Uani 1 1 d .
O1 O 0.78590(13) 0.0549(4) -0.10779(10) 0.0637(6) Uani 1 1 d .
O2 O 0.57782(11) 0.1374(3) -0.00257(11) 0.0565(6) Uani 1 1 d .
N1 N 0.71620(10) 0.1597(3) 0.13249(9) 0.0280(4) Uani 1 1 d .
H1N H 0.9327 0.2018 0.2025 0.042 Uiso 1 1 d R
N2 N 0.75778(11) 0.1931(3) 0.23442(10) 0.0336(4) Uani 1 1 d .
H2N H 0.7864 0.1987 0.2652 0.050 Uiso 1 1 d R
N3 N 0.84682(10) 0.1419(3) 0.07195(9) 0.0275(4) Uani 1 1 d .
N4 N 0.91789(11) 0.1768(3) 0.15952(10) 0.0347(4) Uani 1 1 d .
C1 C 0.76852(15) 0.0872(4) -0.05521(14) 0.0403(6) Uani 1 1 d .
C2 C 0.63952(14) 0.1299(4) 0.00851(12) 0.0357(5) Uani 1 1 d .
C5 C 0.65597(13) 0.1726(3) 0.17490(13) 0.0335(5) Uani 1 1 d .
H5 H 0.6055 0.1681 0.1623 0.040 Uiso 1 1 calc R
C6 C 0.68150(14) 0.1926(4) 0.23731(13) 0.0383(5) Uani 1 1 d .
H6 H 0.6523 0.2040 0.2758 0.046 Uiso 1 1 calc R
C8 C 0.77689(12) 0.1722(3) 0.17044(11) 0.0257(4) Uani 1 1 d .
C9 C 0.84788(12) 0.1633(3) 0.13736(11) 0.0262(4) Uani 1 1 d .
C11 C 0.96407(13) 0.1645(4) 0.10551(13) 0.0398(6) Uani 1 1 d .
H11 H 1.0165 0.1700 0.1058 0.048 Uiso 1 1 calc R
C12 C 0.91983(13) 0.1431(4) 0.05167(12) 0.0351(5) Uani 1 1 d .
H12 H 0.9364 0.1309 0.0076 0.042 Uiso 1 1 calc R
B1 B 0.92783(16) 0.1190(5) 0.33712(15) 0.0423(7) Uani 1 1 d .

loop_
_atom_site_aniso_label
_atom_site_aniso_U_11
_atom_site_aniso_U_22
_atom_site_aniso_U_33
_atom_site_aniso_U_23
_atom_site_aniso_U_13
_atom_site_aniso_U_12
Rh1 0.02764(8) 0.02587(8) 0.02863(8) 0.00081(7) -0.00241(6) -0.00088(7)
F1 0.1123(17) 0.0908(15) 0.0537(11) 0.0077(11) -0.0430(11) -0.0352(13)
F2 0.0834(14) 0.0838(14) 0.0480(10) 0.0021(10) -0.0171(9) 0.0365(11)
F3 0.0947(16) 0.133(2) 0.0612(13) -0.0096(13) 0.0118(11) -0.0688(15)
F4 0.0659(13) 0.1086(18) 0.0869(15) 0.0051(13) 0.0062(11) 0.0410(13)
O1 0.0730(14) 0.0817(15) 0.0363(11) -0.0094(11) 0.0129(10) -0.0175(13)
O2 0.0365(10) 0.0766(16) 0.0564(13) -0.0074(11) -0.0131(9) 0.0051(10)
N1 0.0254(8) 0.0250(9) 0.0336(9) 0.0010(7) 0.0019(7) -0.0007(7)
N2 0.0364(10) 0.0357(10) 0.0288(9) 0.0003(8) 0.0042(8) 0.0025(8)
N3 0.0279(9) 0.0270(9) 0.0276(8) 0.0017(7) 0.0011(7) 0.0000(7)
N4 0.0290(10) 0.0439(12) 0.0312(10) -0.0015(9) -0.0020(8) -0.0021(8)
C1 0.0402(14) 0.0395(14) 0.0414(13) 0.0002(11) -0.0034(11) -0.0054(10)
C2 0.0374(12) 0.0370(12) 0.0325(11) -0.0018(10) -0.0055(9) -0.0001(10)
C5 0.0271(11) 0.0273(11) 0.0460(14) 0.0020(9) 0.0075(10) 0.0016(8)
C6 0.0381(13) 0.0374(12) 0.0394(13) 0.0025(11) 0.0134(10) 0.0031(10)
C8 0.0292(11) 0.0204(9) 0.0276(10) 0.0023(7) 0.0022(8) 0.0015(7)
C9 0.0266(10) 0.0230(10) 0.0290(10) 0.0018(8) 0.0014(8) -0.0011(7)
C11 0.0249(11) 0.0523(16) 0.0422(14) -0.0009(12) 0.0029(10) -0.0029(10)
C12 0.0291(11) 0.0420(14) 0.0340(11) -0.0008(10) 0.0062(9) 0.0004(10)
B1 0.0361(15) 0.0580(19) 0.0328(14) 0.0015(14) -0.0067(11) -0.0014(14)

loop_
_atom_type_symbol
_atom_type_description
_atom_type_scat_dispersion_real
_atom_type_scat_dispersion_imag
_atom_type_scat_source
C C 0.0033 0.0016 'International Tables Vol C Tables 4.2.6.8 and 6.1.1.4'
H H 0.0000 0.0000 'International Tables Vol C Tables 4.2.6.8 and 6.1.1.4'
B B 0.0013 0.0007 'International Tables Vol C Tables 4.2.6.8 and 6.1.1.4'
N N 0.0061 0.0033 'International Tables Vol C Tables 4.2.6.8 and 6.1.1.4'
O O 0.0106 0.0060 'International Tables Vol C Tables 4.2.6.8 and 6.1.1.4'
F F 0.0171 0.0103 'International Tables Vol C Tables 4.2.6.8 and 6.1.1.4'
Rh Rh -1.1178 0.9187 'International Tables Vol C Tables 4.2.6.8 and 6.1.1.4'

loop_
_geom_angle_atom_site_label_1
_geom_angle_atom_site_label_2
_geom_angle_atom_site_label_3
_geom_angle
_geom_angle_site_symmetry_1
_geom_angle_site_symmetry_3
_geom_angle_publ_flag
C2 Rh1 C1 91.27(11) . . yes
C2 Rh1 N1 93.13(9) . . ?
C1 Rh1 N1 174.63(9) . . ?
C2 Rh1 N3 172.02(9) . . ?
C1 Rh1 N3 96.62(10) . . ?
N1 Rh1 N3 79.05(7) . . yes
C2 Rh1 Rh1 96.03(8) . 7_765 ?
C1 Rh1 Rh1 96.77(8) . 7_765 ?
N1 Rh1 Rh1 85.82(5) . 7_765 ?
N3 Rh1 Rh1 81.88(5) . 7_765 ?
C2 Rh1 Rh1 96.23(7) . 7_755 ?
C1 Rh1 Rh1 79.69(8) . 7_755 ?
N1 Rh1 Rh1 96.77(5) . 7_755 ?
N3 Rh1 Rh1 86.40(5) . 7_755 ?
Rh1 Rh1 Rh1 167.299(11) 7_765 7_755 yes
C8 N1 C5 106.18(19) . . ?
C8 N1 Rh1 113.52(15) . . ?
C5 N1 Rh1 140.30(16) . . ?
C8 N2 C6 107.2(2) . . ?
C8 N2 H2N 125.6 . . ?
C6 N2 H2N 127.1 . . ?
C9 N3 C12 106.40(19) . . ?
C9 N3 Rh1 113.54(14) . . ?
C12 N3 Rh1 140.00(16) . . ?
C9 N4 C11 107.31(19) . . ?
C9 N4 H1N 126.7 . . ?
C11 N4 H1N 125.8 . . ?
O1 C1 Rh1 177.7(3) . . ?
O2 C2 Rh1 175.7(2) . . ?
C6 C5 N1 108.7(2) . . ?
C6 C5 H5 125.7 . . ?
N1 C5 H5 125.7 . . ?
C5 C6 N2 107.5(2) . . ?
C5 C6 H6 126.3 . . ?
N2 C6 H6 126.3 . . ?
N1 C8 N2 110.50(19) . . ?
N1 C8 C9 116.95(19) . . ?
N2 C8 C9 132.5(2) . . ?
N3 C9 N4 110.70(19) . . ?
N3 C9 C8 116.93(19) . . ?
N4 C9 C8 132.4(2) . . ?
C12 C11 N4 106.9(2) . . ?
C12 C11 H11 126.6 . . ?
N4 C11 H11 126.6 . . ?
C11 C12 N3 108.7(2) . . ?
C11 C12 H12 125.6 . . ?
N3 C12 H12 125.6 . . ?
F1 B1 F3 111.0(2) . . ?
F1 B1 F4 111.1(3) . . ?
F3 B1 F4 108.7(3) . . ?
F1 B1 F2 111.1(3) . . ?
F3 B1 F2 108.7(2) . . ?
F4 B1 F2 106.0(2) . . ?

loop_
_geom_bond_atom_site_label_1
_geom_bond_atom_site_label_2
_geom_bond_distance
_geom_bond_site_symmetry_2
_geom_bond_publ_flag
Rh1 C2 1.861(2) . yes
Rh1 C1 1.861(3) . yes
Rh1 N1 2.0737(18) . yes
Rh1 N3 2.0801(18) . yes
Rh1 Rh1 3.3095(3) 7_765 yes
Rh1 Rh1 3.3095(3) 7_755 yes
F1 B1 1.347(3) . ?
F2 B1 1.386(3) . ?
F3 B1 1.356(4) . ?
F4 B1 1.373(4) . ?
O1 C1 1.126(3) . ?
O2 C2 1.130(3) . ?
N1 C8 1.333(3) . ?
N1 C5 1.380(3) . ?
N2 C8 1.343(3) . ?
N2 C6 1.369(3) . ?
N2 H2N 0.8069 . ?
N3 C9 1.327(3) . ?
N3 C12 1.371(3) . ?
N4 C9 1.335(3) . ?
N4 C11 1.371(3) . ?
N4 H1N 0.9211 . ?
C5 C6 1.346(4) . ?
C5 H5 0.9400 . ?
C6 H6 0.9400 . ?
C8 C9 1.438(3) . ?
C11 C12 1.352(3) . ?
C11 H11 0.9400 . ?
C12 H12 0.9400 . ?

loop_
_geom_hbond_atom_site_label_D
_geom_hbond_atom_site_label_H
_geom_hbond_atom_site_label_A
_geom_hbond_distance_DH
_geom_hbond_distance_HA
_geom_hbond_distance_DA
_geom_hbond_angle_DHA
_geom_hbond_publ_flag
N4 H1N F2 0.92 2.07 2.862(3) 143.8 yes
N4 H1N F4 0.92 2.41 3.157(3) 138.7 yes
N2 H2N F2 0.81 2.08 2.791(3) 146.9 yes
